data_7117996
loop_
_publ_author_name
'Schickedanz, Kai'
'Trageser, Timo'
'Bolte, Michael'
'Lerner, Hans-Wolfram'
'Wagner, Matthias'

_publ_section_title
;
 A boron-doped helicene as a highly soluble, benchtop-stable green emitter
;
_journal_coden_ASTM CHCOFS
_journal_issue 87
_journal_name_full
;
 Chemical Communications (Cambridge, United Kingdom)
;
_journal_page_first 15808
_journal_page_last 15810
_journal_paper_doi 10.1039/c5cc07208e
_journal_volume 51
_journal_year 2015
_chemical_formula_moiety 'C26 H15 B Br4'
_chemical_formula_sum 'C26 H15 B Br4'
_chemical_formula_weight 657.83
_space_group_crystal_system monoclinic
_space_group_IT_number 14
_space_group_name_Hall '-P 2ybc'
_space_group_name_H-M_alt 'P 1 21/c 1'
_symmetry_space_group_name_Hall '-P 2ybc'
_symmetry_space_group_name_H-M 'P 1 21/c 1'
_atom_sites_solution_hydrogens geom
_audit_creation_method SHELXL-2014/6
_audit_update_record
;
2015-08-25 deposited with the CCDC.
2015-09-14 downloaded from the CCDC.
;
_cell_angle_alpha 90
_cell_angle_beta 94.908(6)
_cell_angle_gamma 90
_cell_formula_units_Z 4
_cell_length_a 12.6333(9)
_cell_length_b 14.6789(7)
_cell_length_c 12.1639(8)
_cell_measurement_reflns_used 26415
_cell_measurement_temperature 173(2)
_cell_measurement_theta_max 29.87
_cell_measurement_theta_min 3.37
_cell_volume 2247.4(2)
_computing_cell_refinement 'X-Area (Stoe & Cie, 2001)'
_computing_data_collection 'X-Area (Stoe & Cie, 2001)'
_computing_data_reduction 'X-Area (Stoe & Cie, 2001)'
_computing_molecular_graphics 'XP in SHELXTL-Plus (Sheldrick, 2008)'
_computing_structure_refinement 'SHELXL-2014/6 (Sheldrick, 2014)'
_diffrn_ambient_temperature 173(2)
_diffrn_measured_fraction_theta_full 0.998
_diffrn_measured_fraction_theta_max 0.998
_diffrn_measurement_device_type 'STOE IPDS II two-circle-diffractometer'
_diffrn_measurement_method \w
_diffrn_radiation_type MoK\a
_diffrn_radiation_wavelength 0.71073
_diffrn_reflns_av_R_equivalents 0.0759
_diffrn_reflns_av_unetI/netI 0.0443
_diffrn_reflns_Laue_measured_fraction_full 0.998
_diffrn_reflns_Laue_measured_fraction_max 0.998
_diffrn_reflns_limit_h_max 15
_diffrn_reflns_limit_h_min -15
_diffrn_reflns_limit_k_max 18
_diffrn_reflns_limit_k_min -18
_diffrn_reflns_limit_l_max 15
_diffrn_reflns_limit_l_min -15
_diffrn_reflns_number 29288
_diffrn_reflns_point_group_measured_fraction_full 0.998
_diffrn_reflns_point_group_measured_fraction_max 0.998
_diffrn_reflns_theta_full 25.000
_diffrn_reflns_theta_max 26.369
_diffrn_reflns_theta_min 3.213
_exptl_absorpt_coefficient_mu 7.175
_exptl_absorpt_correction_T_max 1.000
_exptl_absorpt_correction_T_min 0.603
_exptl_absorpt_correction_type multi-scan
_exptl_absorpt_process_details 'X-Area (Stoe & Cie, 2001)'
_exptl_crystal_colour colourless
_exptl_crystal_density_diffrn 1.944
_exptl_crystal_description plate
_exptl_crystal_F_000 1264
_exptl_crystal_size_max 0.190
_exptl_crystal_size_mid 0.170
_exptl_crystal_size_min 0.070
_refine_diff_density_max 1.081
_refine_diff_density_min -0.531
_refine_diff_density_rms 0.123
_refine_ls_extinction_coef .
_refine_ls_extinction_method none
_refine_ls_goodness_of_fit_ref 1.099
_refine_ls_hydrogen_treatment constr
_refine_ls_matrix_type full
_refine_ls_number_parameters 280
_refine_ls_number_reflns 4584
_refine_ls_number_restraints 0
_refine_ls_restrained_S_all 1.099
_refine_ls_R_factor_all 0.0611
_refine_ls_R_factor_gt 0.0457
_refine_ls_shift/su_max 0.001
_refine_ls_shift/su_mean 0.000
_refine_ls_structure_factor_coef Fsqd
_refine_ls_weighting_details 'w=1/[\s^2^(Fo^2^)+(0.0525P)^2^] where P=(Fo^2^+2Fc^2^)/3'
_refine_ls_weighting_scheme calc
_refine_ls_wR_factor_gt 0.0918
_refine_ls_wR_factor_ref 0.0971
_reflns_Friedel_coverage 0.000
_reflns_Friedel_fraction_full .
_reflns_Friedel_fraction_max .
_reflns_number_gt 3822
_reflns_number_total 4584
_reflns_threshold_expression 'I > 2\s(I)'
_cod_data_source_file c5cc07208e2-3.cif
_cod_data_source_block wa2129
_cod_database_code 7117996
_shelx_space_group_comment
; 
The symmetry employed for this shelxl refinement is uniquely defined 
by the following loop, which should always be used as a source of 
symmetry information in preference to the above space-group names. 
They are only intended as comments. 
;
_shelx_estimated_absorpt_t_min 0.343
_shelx_estimated_absorpt_t_max 0.634
_shelxl_version_number 2014/6

loop_
_space_group_symop_operation_xyz
'x, y, z'
'-x, y+1/2, -z+1/2'
'-x, -y, -z'
'x, -y-1/2, z-1/2'

loop_
_atom_site_label
_atom_site_type_symbol
_atom_site_fract_x
_atom_site_fract_y
_atom_site_fract_z
_atom_site_U_iso_or_equiv
_atom_site_adp_type
_atom_site_occupancy
_atom_site_site_symmetry_order
_atom_site_calc_flag
_atom_site_refinement_flags_posn
_atom_site_refinement_flags_adp
_atom_site_refinement_flags_occupancy
_atom_site_disorder_assembly
_atom_site_disorder_group
Br1 Br 0.86806(4) 0.37919(3) 0.38355(4) 0.02946(14) Uani 1 1 d . . . . .
Br2 Br 0.67802(4) 0.73635(3) 0.28471(4) 0.02337(12) Uani 1 1 d . . . . .
Br3 Br 0.91795(4) 0.66806(3) 0.17949(4) 0.02567(13) Uani 1 1 d . . . . .
Br4 Br 0.57908(5) 0.39962(3) 0.33972(5) 0.03233(14) Uani 1 1 d . . . . .
B1 B 0.7345(4) 0.5252(3) 0.2135(4) 0.0184(10) Uani 1 1 d . . . . .
C1 C 0.7685(4) 0.5566(3) 0.3373(4) 0.0197(9) Uani 1 1 d . . . . .
C2 C 0.8257(4) 0.5009(3) 0.4165(4) 0.0211(9) Uani 1 1 d . . . . .
C3 C 0.8529(4) 0.5270(4) 0.5247(4) 0.0287(11) Uani 1 1 d . . . . .
H3 H 0.8923 0.4870 0.5742 0.034 Uiso 1 1 calc R U . . .
C4 C 0.8221(5) 0.6118(4) 0.5601(4) 0.0322(12) Uani 1 1 d . . . . .
H4 H 0.8387 0.6297 0.6347 0.039 Uiso 1 1 calc R U . . .
C5 C 0.7673(5) 0.6705(4) 0.4871(4) 0.0286(11) Uani 1 1 d . . . . .
H5 H 0.7467 0.7291 0.5107 0.034 Uiso 1 1 calc R U . . .
C6 C 0.7427(4) 0.6430(3) 0.3790(4) 0.0190(9) Uani 1 1 d . . . . .
C11 C 0.8105(4) 0.4664(3) 0.1459(4) 0.0192(9) Uani 1 1 d . . . . .
C12 C 0.9249(4) 0.4732(3) 0.1442(4) 0.0201(9) Uani 1 1 d . . . . .
C13 C 0.9864(4) 0.5534(3) 0.1654(4) 0.0204(9) Uani 1 1 d . . . . .
C14 C 1.0952(4) 0.5549(3) 0.1698(4) 0.0249(10) Uani 1 1 d . . . . .
H14 H 1.1330 0.6098 0.1864 0.030 Uiso 1 1 calc R U . . .
C15 C 1.1504(4) 0.4741(4) 0.1493(4) 0.0297(11) Uani 1 1 d . . . . .
H15 H 1.2259 0.4737 0.1559 0.036 Uiso 1 1 calc R U . . .
C16 C 1.0960(4) 0.3966(4) 0.1202(4) 0.0260(11) Uani 1 1 d . . . . .
H16 H 1.1337 0.3434 0.1022 0.031 Uiso 1 1 calc R U . . .
C17 C 0.9837(4) 0.3945(3) 0.1164(4) 0.0220(10) Uani 1 1 d . . . . .
C18 C 0.9281(4) 0.3136(3) 0.0822(4) 0.0276(11) Uani 1 1 d . . . . .
H18 H 0.9671 0.2605 0.0664 0.033 Uiso 1 1 calc R U . . .
C19 C 0.8201(5) 0.3111(3) 0.0718(4) 0.0294(11) Uani 1 1 d . . . . .
H19 H 0.7840 0.2583 0.0430 0.035 Uiso 1 1 calc R U . . .
C20 C 0.7616(4) 0.3875(3) 0.1041(4) 0.0244(10) Uani 1 1 d . . . . .
H20 H 0.6862 0.3846 0.0969 0.029 Uiso 1 1 calc R U . . .
C21 C 0.6217(4) 0.5508(3) 0.1575(4) 0.0191(9) Uani 1 1 d . . . . .
C22 C 0.5252(4) 0.5606(3) 0.2118(4) 0.0206(9) Uani 1 1 d . . . . .
C23 C 0.5000(4) 0.5073(3) 0.3034(4) 0.0241(10) Uani 1 1 d . . . . .
C24 C 0.4135(4) 0.5255(4) 0.3626(5) 0.0308(11) Uani 1 1 d . . . . .
H24 H 0.4001 0.4893 0.4247 0.037 Uiso 1 1 calc R U . . .
C25 C 0.3464(5) 0.5978(4) 0.3298(5) 0.0387(13) Uani 1 1 d . . . . .
H25 H 0.2901 0.6136 0.3732 0.046 Uiso 1 1 calc R U . . .
C26 C 0.3606(4) 0.6464(4) 0.2359(5) 0.0320(12) Uani 1 1 d . . . . .
H26 H 0.3120 0.6933 0.2125 0.038 Uiso 1 1 calc R U . . .
C27 C 0.4478(4) 0.6265(3) 0.1736(4) 0.0229(10) Uani 1 1 d . . . . .
C28 C 0.4590(4) 0.6711(3) 0.0720(4) 0.0270(11) Uani 1 1 d . . . . .
H28 H 0.4084 0.7158 0.0463 0.032 Uiso 1 1 calc R U . . .
C29 C 0.5405(4) 0.6512(3) 0.0108(4) 0.0272(11) Uani 1 1 d . . . . .
H29 H 0.5421 0.6765 -0.0609 0.033 Uiso 1 1 calc R U . . .
C30 C 0.6232(4) 0.5929(3) 0.0532(4) 0.0202(9) Uani 1 1 d . . . . .
H30 H 0.6813 0.5817 0.0104 0.024 Uiso 1 1 calc R U . . .

loop_
_atom_site_aniso_label
_atom_site_aniso_U_11
_atom_site_aniso_U_22
_atom_site_aniso_U_33
_atom_site_aniso_U_23
_atom_site_aniso_U_13
_atom_site_aniso_U_12
Br1 0.0381(3) 0.0207(2) 0.0295(3) 0.00735(19) 0.0021(2) 0.0052(2)
Br2 0.0274(2) 0.0167(2) 0.0258(2) -0.00388(18) 0.00051(18) 0.00145(18)
Br3 0.0295(3) 0.0183(2) 0.0299(3) 0.00050(18) 0.0065(2) 0.00020(18)
Br4 0.0388(3) 0.0218(2) 0.0372(3) 0.0077(2) 0.0078(2) -0.0002(2)
B1 0.024(3) 0.011(2) 0.020(3) 0.0016(19) 0.001(2) -0.0022(19)
C1 0.025(2) 0.016(2) 0.018(2) 0.0001(17) 0.0046(18) -0.0025(17)
C2 0.023(2) 0.019(2) 0.022(2) 0.0042(18) 0.0042(19) -0.0014(18)
C3 0.032(3) 0.032(3) 0.021(2) 0.007(2) -0.003(2) -0.002(2)
C4 0.047(3) 0.033(3) 0.016(2) -0.003(2) -0.003(2) -0.008(2)
C5 0.040(3) 0.025(2) 0.021(2) -0.005(2) 0.005(2) -0.008(2)
C6 0.019(2) 0.021(2) 0.017(2) -0.0014(17) 0.0027(17) -0.0011(17)
C11 0.028(2) 0.016(2) 0.014(2) -0.0001(17) 0.0007(18) -0.0024(18)
C12 0.026(2) 0.021(2) 0.013(2) 0.0023(17) -0.0006(18) 0.0046(18)
C13 0.024(2) 0.023(2) 0.014(2) 0.0011(18) 0.0035(18) -0.0013(18)
C14 0.027(3) 0.027(2) 0.020(2) -0.0008(19) -0.0006(19) -0.002(2)
C15 0.019(2) 0.047(3) 0.022(2) 0.001(2) -0.0008(19) 0.005(2)
C16 0.026(3) 0.035(3) 0.017(2) 0.001(2) 0.0012(19) 0.012(2)
C17 0.026(2) 0.024(2) 0.016(2) -0.0005(18) 0.0009(18) 0.0052(19)
C18 0.040(3) 0.016(2) 0.028(3) -0.0064(19) 0.006(2) 0.006(2)
C19 0.037(3) 0.019(2) 0.032(3) -0.010(2) 0.007(2) 0.000(2)
C20 0.024(2) 0.025(2) 0.023(2) -0.006(2) 0.0022(19) 0.0021(19)
C21 0.022(2) 0.017(2) 0.018(2) -0.0031(17) 0.0023(18) -0.0034(17)
C22 0.024(2) 0.017(2) 0.020(2) -0.0063(18) -0.0017(18) -0.0025(18)
C23 0.021(2) 0.024(2) 0.027(3) -0.0012(19) 0.005(2) -0.0070(18)
C24 0.024(3) 0.038(3) 0.032(3) 0.000(2) 0.011(2) -0.005(2)
C25 0.028(3) 0.044(3) 0.047(3) -0.009(3) 0.017(3) -0.003(2)
C26 0.023(3) 0.028(3) 0.044(3) -0.007(2) 0.000(2) 0.000(2)
C27 0.016(2) 0.020(2) 0.032(3) 0.0005(19) -0.0001(19) -0.0004(17)
C28 0.025(3) 0.020(2) 0.034(3) 0.002(2) -0.009(2) 0.0022(19)
C29 0.031(3) 0.026(2) 0.024(3) 0.003(2) -0.003(2) -0.003(2)
C30 0.016(2) 0.021(2) 0.024(2) -0.0003(18) -0.0012(18) -0.0007(17)

loop_
_atom_type_symbol
_atom_type_description
_atom_type_scat_dispersion_real
_atom_type_scat_dispersion_imag
_atom_type_scat_source
C C 0.0033 0.0016 'International Tables Vol C Tables 4.2.6.8 and 6.1.1.4'
H H 0.0000 0.0000 'International Tables Vol C Tables 4.2.6.8 and 6.1.1.4'
B B 0.0013 0.0007 'International Tables Vol C Tables 4.2.6.8 and 6.1.1.4'
Br Br -0.2901 2.4595 'International Tables Vol C Tables 4.2.6.8 and 6.1.1.4'

loop_
_geom_angle_atom_site_label_1
_geom_angle_atom_site_label_2
_geom_angle_atom_site_label_3
_geom_angle
_geom_angle_site_symmetry_1
_geom_angle_site_symmetry_3
C21 B1 C11 118.4(4) . .
C21 B1 C1 120.0(4) . .
C11 B1 C1 121.6(4) . .
C2 C1 C6 113.3(4) . .
C2 C1 B1 123.8(4) . .
C6 C1 B1 123.0(4) . .
C3 C2 C1 123.9(4) . .
C3 C2 Br1 113.9(4) . .
C1 C2 Br1 122.1(3) . .
C4 C3 C2 119.4(5) . .
C4 C3 H3 120.3 . .
C2 C3 H3 120.3 . .
C5 C4 C3 120.0(5) . .
C5 C4 H4 120.0 . .
C3 C4 H4 120.0 . .
C4 C5 C6 119.3(5) . .
C4 C5 H5 120.4 . .
C6 C5 H5 120.4 . .
C5 C6 C1 124.2(5) . .
C5 C6 Br2 114.1(4) . .
C1 C6 Br2 121.6(3) . .
C20 C11 C12 117.8(4) . .
C20 C11 B1 112.1(4) . .
C12 C11 B1 128.5(4) . .
C13 C12 C17 115.2(4) . .
C13 C12 C11 125.7(4) . .
C17 C12 C11 119.1(4) . .
C14 C13 C12 123.4(4) . .
C14 C13 Br3 116.3(4) . .
C12 C13 Br3 120.2(3) . .
C13 C14 C15 119.3(5) . .
C13 C14 H14 120.4 . .
C15 C14 H14 120.4 . .
C16 C15 C14 120.2(5) . .
C16 C15 H15 119.9 . .
C14 C15 H15 119.9 . .
C15 C16 C17 120.6(5) . .
C15 C16 H16 119.7 . .
C17 C16 H16 119.7 . .
C16 C17 C18 119.7(5) . .
C16 C17 C12 121.0(5) . .
C18 C17 C12 119.3(4) . .
C19 C18 C17 121.0(4) . .
C19 C18 H18 119.5 . .
C17 C18 H18 119.5 . .
C18 C19 C20 119.7(5) . .
C18 C19 H19 120.1 . .
C20 C19 H19 120.1 . .
C11 C20 C19 122.3(5) . .
C11 C20 H20 118.8 . .
C19 C20 H20 118.8 . .
C30 C21 C22 116.4(4) . .
C30 C21 B1 114.3(4) . .
C22 C21 B1 126.6(4) . .
C23 C22 C27 115.9(4) . .
C23 C22 C21 124.1(4) . .
C27 C22 C21 120.1(4) . .
C24 C23 C22 122.8(5) . .
C24 C23 Br4 117.5(4) . .
C22 C23 Br4 119.4(4) . .
C23 C24 C25 119.0(5) . .
C23 C24 H24 120.5 . .
C25 C24 H24 120.5 . .
C26 C25 C24 121.0(5) . .
C26 C25 H25 119.5 . .
C24 C25 H25 119.5 . .
C25 C26 C27 120.1(5) . .
C25 C26 H26 120.0 . .
C27 C26 H26 120.0 . .
C28 C27 C26 120.8(5) . .
C28 C27 C22 118.8(5) . .
C26 C27 C22 120.5(5) . .
C29 C28 C27 121.2(5) . .
C29 C28 H28 119.4 . .
C27 C28 H28 119.4 . .
C28 C29 C30 120.3(5) . .
C28 C29 H29 119.9 . .
C30 C29 H29 119.9 . .
C21 C30 C29 121.7(5) . .
C21 C30 H30 119.2 . .
C29 C30 H30 119.2 . .

loop_
_geom_bond_atom_site_label_1
_geom_bond_atom_site_label_2
_geom_bond_distance
_geom_bond_site_symmetry_2
Br1 C2 1.917(5) .
Br2 C6 1.923(5) .
Br3 C13 1.907(5) .
Br4 C23 1.902(5) .
B1 C21 1.572(7) .
B1 C11 1.575(7) .
B1 C1 1.598(7) .
C1 C2 1.414(6) .
C1 C6 1.415(6) .
C2 C3 1.386(7) .
C3 C4 1.384(8) .
C3 H3 0.9500 .
C4 C5 1.380(8) .
C4 H4 0.9500 .
C5 C6 1.385(7) .
C5 H5 0.9500 .
C11 C20 1.389(7) .
C11 C12 1.450(7) .
C12 C13 1.421(7) .
C12 C17 1.430(6) .
C13 C14 1.372(7) .
C14 C15 1.409(7) .
C14 H14 0.9500 .
C15 C16 1.360(8) .
C15 H15 0.9500 .
C16 C17 1.416(7) .
C16 H16 0.9500 .
C17 C18 1.424(7) .
C18 C19 1.360(8) .
C18 H18 0.9500 .
C19 C20 1.418(7) .
C19 H19 0.9500 .
C20 H20 0.9500 .
C21 C30 1.413(7) .
C21 C22 1.442(7) .
C22 C23 1.420(7) .
C22 C27 1.425(7) .
C23 C24 1.384(7) .
C24 C25 1.396(8) .
C24 H24 0.9500 .
C25 C26 1.371(9) .
C25 H25 0.9500 .
C26 C27 1.420(7) .
C26 H26 0.9500 .
C27 C28 1.416(7) .
C28 C29 1.352(8) .
C28 H28 0.9500 .
C29 C30 1.413(7) .
C29 H29 0.9500 .
C30 H30 0.9500 .

loop_
_geom_torsion_atom_site_label_1
_geom_torsion_atom_site_label_2
_geom_torsion_atom_site_label_3
_geom_torsion_atom_site_label_4
_geom_torsion
_geom_torsion_site_symmetry_1
_geom_torsion_site_symmetry_2
_geom_torsion_site_symmetry_3
_geom_torsion_site_symmetry_4
C21 B1 C1 C2 139.5(5) . . . .
C11 B1 C1 C2 -38.9(7) . . . .
C21 B1 C1 C6 -39.6(6) . . . .
C11 B1 C1 C6 142.0(5) . . . .
C6 C1 C2 C3 0.9(7) . . . .
B1 C1 C2 C3 -178.2(5) . . . .
C6 C1 C2 Br1 178.5(3) . . . .
B1 C1 C2 Br1 -0.7(7) . . . .
C1 C2 C3 C4 0.8(8) . . . .
Br1 C2 C3 C4 -176.9(4) . . . .
C2 C3 C4 C5 -1.7(8) . . . .
C3 C4 C5 C6 0.8(8) . . . .
C4 C5 C6 C1 1.1(8) . . . .
C4 C5 C6 Br2 -174.6(4) . . . .
C2 C1 C6 C5 -1.9(7) . . . .
B1 C1 C6 C5 177.2(5) . . . .
C2 C1 C6 Br2 173.5(3) . . . .
B1 C1 C6 Br2 -7.3(6) . . . .
C21 B1 C11 C20 -52.4(6) . . . .
C1 B1 C11 C20 126.0(5) . . . .
C21 B1 C11 C12 142.9(5) . . . .
C1 B1 C11 C12 -38.7(7) . . . .
C20 C11 C12 C13 168.7(4) . . . .
B1 C11 C12 C13 -27.4(7) . . . .
C20 C11 C12 C17 -9.6(6) . . . .
B1 C11 C12 C17 154.3(4) . . . .
C17 C12 C13 C14 -6.0(7) . . . .
C11 C12 C13 C14 175.7(5) . . . .
C17 C12 C13 Br3 169.6(3) . . . .
C11 C12 C13 Br3 -8.7(6) . . . .
C12 C13 C14 C15 1.9(7) . . . .
Br3 C13 C14 C15 -173.9(4) . . . .
C13 C14 C15 C16 3.3(8) . . . .
C14 C15 C16 C17 -3.8(8) . . . .
C15 C16 C17 C18 177.9(5) . . . .
C15 C16 C17 C12 -0.7(7) . . . .
C13 C12 C17 C16 5.3(6) . . . .
C11 C12 C17 C16 -176.2(4) . . . .
C13 C12 C17 C18 -173.3(4) . . . .
C11 C12 C17 C18 5.2(7) . . . .
C16 C17 C18 C19 -176.3(5) . . . .
C12 C17 C18 C19 2.4(7) . . . .
C17 C18 C19 C20 -5.3(8) . . . .
C12 C11 C20 C19 6.9(7) . . . .
B1 C11 C20 C19 -159.5(5) . . . .
C18 C19 C20 C11 0.5(8) . . . .
C11 B1 C21 C30 -53.1(6) . . . .
C1 B1 C21 C30 128.5(4) . . . .
C11 B1 C21 C22 146.3(4) . . . .
C1 B1 C21 C22 -32.2(7) . . . .
C30 C21 C22 C23 165.3(4) . . . .
B1 C21 C22 C23 -34.3(7) . . . .
C30 C21 C22 C27 -14.3(6) . . . .
B1 C21 C22 C27 146.0(5) . . . .
C27 C22 C23 C24 -8.7(7) . . . .
C21 C22 C23 C24 171.7(5) . . . .
C27 C22 C23 Br4 165.3(3) . . . .
C21 C22 C23 Br4 -14.3(6) . . . .
C22 C23 C24 C25 1.6(8) . . . .
Br4 C23 C24 C25 -172.5(4) . . . .
C23 C24 C25 C26 4.7(8) . . . .
C24 C25 C26 C27 -3.3(8) . . . .
C25 C26 C27 C28 175.1(5) . . . .
C25 C26 C27 C22 -4.3(8) . . . .
C23 C22 C27 C28 -169.5(4) . . . .
C21 C22 C27 C28 10.2(7) . . . .
C23 C22 C27 C26 9.9(7) . . . .
C21 C22 C27 C26 -170.4(4) . . . .
C26 C27 C28 C29 -178.5(5) . . . .
C22 C27 C28 C29 0.9(7) . . . .
C27 C28 C29 C30 -7.3(8) . . . .
C22 C21 C30 C29 8.0(7) . . . .
B1 C21 C30 C29 -154.7(4) . . . .
C28 C29 C30 C21 2.7(7) . . . .
